data_1506192
loop_
_publ_author_name
'Wong, Ken-Tsung'
'Chi, Liang-Chen'
'Huang, Shih-Chiang'
'Liao, Yuan-Li'
'Liu, Yi-Hung'
'Wang, Yu'

_publ_section_title
;
 Coplanarity in the backbones of ladder-type oligo(p-phenylene) homologues
 and derivatives.
;
_journal_issue 22
_journal_name_full 'Organic letters'
_journal_page_first 5029
_journal_page_last 5032
_journal_paper_doi 10.1021/ol061762n
_journal_volume 8
_journal_year 2006
_chemical_formula_sum 'C55 H46'
_chemical_formula_weight 706.92
_chemical_name_systematic
; 
 ? 
;
_space_group_IT_number 2
_symmetry_cell_setting triclinic
_symmetry_space_group_name_Hall '-P 1'
_symmetry_space_group_name_H-M 'P -1'
_atom_sites_solution_hydrogens geom
_atom_sites_solution_primary direct
_atom_sites_solution_secondary difmap
_audit_creation_method SHELXL-97
_cell_angle_alpha 102.9950(10)
_cell_angle_beta 109.8180(10)
_cell_angle_gamma 106.5150(10)
_cell_formula_units_Z 1
_cell_length_a 10.5923(3)
_cell_length_b 10.6410(3)
_cell_length_c 10.6696(3)
_cell_measurement_reflns_used 15456
_cell_measurement_temperature 295(2)
_cell_measurement_theta_max 27.5
_cell_measurement_theta_min 1
_cell_volume 1013.57(5)
_computing_cell_refinement 'HKL Denzo & Scalepack (Otwinowski & Minor)'
_computing_data_collection 'COLLECT (Nonius BV)'
_computing_data_reduction 'HKL Denzo & Scalepack (Otwinowski & Minor)'
_computing_molecular_graphics SHELXTL
_computing_publication_material SHELXTL
_computing_structure_refinement 'SHELXL-97 (Sheldrick, 1997)'
_computing_structure_solution 'SHELXS-97 (Sheldrick, 1990)'
_diffrn_ambient_temperature 295(2)
_diffrn_measured_fraction_theta_full 0.996
_diffrn_measured_fraction_theta_max 0.996
_diffrn_measurement_device_type 'Nonius KappaCCD'
_diffrn_measurement_method CCD
_diffrn_radiation_monochromator graphite
_diffrn_radiation_source 'fine-focus sealed tube'
_diffrn_radiation_type MoK\a
_diffrn_radiation_wavelength 0.71073
_diffrn_reflns_av_R_equivalents 0.0308
_diffrn_reflns_av_sigmaI/netI 0.0462
_diffrn_reflns_limit_h_max 12
_diffrn_reflns_limit_h_min -12
_diffrn_reflns_limit_k_max 10
_diffrn_reflns_limit_k_min -12
_diffrn_reflns_limit_l_max 12
_diffrn_reflns_limit_l_min -12
_diffrn_reflns_number 5965
_diffrn_reflns_theta_full 25.00
_diffrn_reflns_theta_max 25.00
_diffrn_reflns_theta_min 2.14
_exptl_absorpt_coefficient_mu 0.065
_exptl_absorpt_correction_T_max 0.996
_exptl_absorpt_correction_T_min 0.943
_exptl_absorpt_correction_type multi-scan
_exptl_absorpt_process_details
; 
multi-scan from symmetry-related measurements 
 Sortav (Blessing 1995) 
;
_exptl_crystal_density_diffrn 1.158
_exptl_crystal_density_method 'not measured'
_exptl_crystal_F_000 376
_exptl_crystal_size_max 0.15
_exptl_crystal_size_mid 0.10
_exptl_crystal_size_min 0.05
_refine_diff_density_max 0.215
_refine_diff_density_min -0.134
_refine_diff_density_rms 0.029
_refine_ls_extinction_coef 0.031(9)
_refine_ls_extinction_expression Fc^*^=kFc[1+0.001xFc^2^\l^3^/sin(2\q)]^-1/4^
_refine_ls_extinction_method SHELXL
_refine_ls_goodness_of_fit_ref 1.071
_refine_ls_hydrogen_treatment constr
_refine_ls_matrix_type full
_refine_ls_number_parameters 263
_refine_ls_number_reflns 3569
_refine_ls_number_restraints 0
_refine_ls_restrained_S_all 1.071
_refine_ls_R_factor_all 0.0783
_refine_ls_R_factor_gt 0.0513
_refine_ls_shift/su_max 0.023
_refine_ls_shift/su_mean 0.002
_refine_ls_structure_factor_coef Fsqd
_refine_ls_weighting_details 'calc w=1/[\s^2^(Fo^2^)+(0.0695P)^2^+0.1367P] where P=(Fo^2^+2Fc^2^)/3'
_refine_ls_weighting_scheme calc
_refine_ls_wR_factor_gt 0.1354
_refine_ls_wR_factor_ref 0.1468
_reflns_number_gt 2561
_reflns_number_total 3569
_reflns_threshold_expression >2sigma(I)
_cod_data_source_file ol061762nsi20060718_032120.cif
_cod_data_source_block ic11965
_cod_depositor_comments
;
The following automatic conversions were performed:

'_symmetry_cell_setting' value 'Triclinic' changed to 'triclinic'
according to /home/saulius/struct/CIF-dictionaries/cif_core.dic
dictionary named 'cif_core.dic' version 2.4.1 from 2010-06-29.

Automatic conversion script
Id: cif_fix_values 1715 2011-07-08 13:25:40Z adriana 
;
_cod_original_sg_symbol_H-M P-1
_cod_database_code 1506192

loop_
_symmetry_equiv_pos_as_xyz
'x, y, z'
'-x, -y, -z'

loop_
_atom_site_label
_atom_site_type_symbol
_atom_site_fract_x
_atom_site_fract_y
_atom_site_fract_z
_atom_site_U_iso_or_equiv
_atom_site_adp_type
_atom_site_occupancy
_atom_site_symmetry_multiplicity
_atom_site_calc_flag
_atom_site_refinement_flags
_atom_site_disorder_group
C1 C -0.04697(18) -0.02789(17) 0.10322(18) 0.0438(4) Uani 1 1 d . .
H1A H -0.0780 -0.0467 0.1713 0.053 Uiso 1 1 calc R .
C2 C 0.00567(18) 0.10780(17) 0.10535(17) 0.0414(4) Uani 1 1 d . .
C3 C 0.05235(18) 0.13517(17) 0.00273(17) 0.0414(4) Uani 1 1 d . .
C4 C 0.10493(18) 0.28708(17) 0.03271(18) 0.0435(4) Uani 1 1 d . .
C5 C 0.1564(2) 0.36484(19) -0.0406(2) 0.0532(5) Uani 1 1 d . .
H5A H 0.1601 0.3208 -0.1243 0.064 Uiso 1 1 calc R .
C6 C 0.2022(2) 0.5092(2) 0.0129(2) 0.0618(6) Uani 1 1 d . .
H6A H 0.2371 0.5627 -0.0352 0.074 Uiso 1 1 calc R .
C7 C 0.1965(2) 0.5740(2) 0.1365(2) 0.0657(6) Uani 1 1 d . .
H7A H 0.2290 0.6712 0.1718 0.079 Uiso 1 1 calc R .
C8 C 0.1434(2) 0.49726(19) 0.2093(2) 0.0598(5) Uani 1 1 d . .
H8A H 0.1394 0.5420 0.2925 0.072 Uiso 1 1 calc R .
C9 C 0.09623(18) 0.35244(17) 0.15634(19) 0.0458(4) Uani 1 1 d . .
C10 C 0.02554(18) 0.24401(17) 0.21182(18) 0.0443(4) Uani 1 1 d . .
C11 C 0.12340(19) 0.25682(17) 0.36217(18) 0.0455(4) Uani 1 1 d . .
C12 C 0.0630(2) 0.1930(2) 0.4400(2) 0.0557(5) Uani 1 1 d . .
H12A H -0.0380 0.1500 0.4045 0.067 Uiso 1 1 calc R .
C13 C 0.1505(2) 0.1925(2) 0.5695(2) 0.0640(6) Uani 1 1 d . .
H13A H 0.1070 0.1493 0.6195 0.077 Uiso 1 1 calc R .
C14 C 0.3008(2) 0.2543(2) 0.6269(2) 0.0635(6) Uani 1 1 d . .
C15 C 0.3604(2) 0.3186(2) 0.5499(2) 0.0649(6) Uani 1 1 d . .
H15A H 0.4613 0.3617 0.5860 0.078 Uiso 1 1 calc R .
C16 C 0.2739(2) 0.3207(2) 0.4200(2) 0.0562(5) Uani 1 1 d . .
H16A H 0.3177 0.3656 0.3712 0.067 Uiso 1 1 calc R .
C17 C 0.3951(3) 0.2500(3) 0.7668(3) 0.0981(9) Uani 1 1 d . .
H17A H 0.4961 0.2987 0.7899 0.147 Uiso 1 1 calc R .
H17B H 0.3766 0.1542 0.7590 0.147 Uiso 1 1 calc R .
H17C H 0.3728 0.2943 0.8406 0.147 Uiso 1 1 calc R .
C18 C -0.11981(19) 0.25342(17) 0.20168(18) 0.0447(4) Uani 1 1 d . .
C19 C -0.2518(2) 0.16684(18) 0.08744(19) 0.0504(5) Uani 1 1 d . .
H19A H -0.2558 0.0956 0.0154 0.060 Uiso 1 1 calc R .
C20 C -0.3793(2) 0.1847(2) 0.0785(2) 0.0567(5) Uani 1 1 d . .
H20A H -0.4670 0.1250 0.0001 0.068 Uiso 1 1 calc R .
C21 C -0.3790(2) 0.2884(2) 0.1826(2) 0.0595(5) Uani 1 1 d . .
C22 C -0.2464(2) 0.3759(2) 0.2964(2) 0.0671(6) Uani 1 1 d . .
H22A H -0.2424 0.4476 0.3680 0.081 Uiso 1 1 calc R .
C23 C -0.1197(2) 0.3586(2) 0.3057(2) 0.0602(5) Uani 1 1 d . .
H23A H -0.0320 0.4190 0.3837 0.072 Uiso 1 1 calc R .
C24 C -0.5184(3) 0.3062(3) 0.1719(3) 0.0907(8) Uani 1 1 d . .
H24A H -0.5987 0.2369 0.0856 0.136 Uiso 1 1 calc R .
H24B H -0.5099 0.3982 0.1710 0.136 Uiso 1 1 calc R .
H24C H -0.5352 0.2948 0.2524 0.136 Uiso 1 1 calc R .
C25 C 0.7272(10) 0.0868(10) 0.5809(16) 0.233(4) Uani 1 1 d . 1
H25A H 0.8309 0.1265 0.6120 0.279 Uiso 0.50 1 d PR 1
H25B H 0.2342 -0.1377 0.4792 0.349 Uiso 0.50 1 d PR 1
H25C H 0.2304 -0.0184 0.4164 0.349 Uiso 0.50 1 d PR 1
H25D H 0.2299 -0.1578 0.3275 0.349 Uiso 0.50 1 d PR 1
C26 C 0.631(3) 0.1040(17) 0.452(2) 0.191(8) Uani 0.50 1 d P 1
H26A H 0.6685 0.1556 0.4004 0.229 Uiso 0.50 1 d PR 1
C27 C 0.490(2) 0.0425(9) 0.4131(11) 0.169(2) Uani 1 1 d . 1
H27A H 0.4281 0.0494 0.3276 0.203 Uiso 1 1 d R 1
C28 C 0.4153(17) -0.0345(14) 0.482(3) 0.166(6) Uani 0.50 1 d P 1
C29 C 0.658(2) 0.0110(13) 0.6533(11) 0.144(4) Uani 0.50 1 d P 1
H29B H 0.7136 0.0002 0.7393 0.173 Uiso 0.50 1 d PR 1

loop_
_atom_site_aniso_label
_atom_site_aniso_U_11
_atom_site_aniso_U_22
_atom_site_aniso_U_33
_atom_site_aniso_U_23
_atom_site_aniso_U_13
_atom_site_aniso_U_12
C1 0.0509(10) 0.0447(10) 0.0429(10) 0.0162(8) 0.0259(8) 0.0211(8)
C2 0.0440(9) 0.0402(9) 0.0413(9) 0.0119(8) 0.0196(8) 0.0189(7)
C3 0.0443(10) 0.0423(9) 0.0422(9) 0.0164(8) 0.0207(8) 0.0199(8)
C4 0.0435(10) 0.0398(9) 0.0498(10) 0.0173(8) 0.0210(8) 0.0179(7)
C5 0.0570(11) 0.0505(11) 0.0614(12) 0.0237(9) 0.0308(10) 0.0243(9)
C6 0.0637(13) 0.0510(11) 0.0806(15) 0.0333(11) 0.0360(11) 0.0225(10)
C7 0.0721(14) 0.0390(10) 0.0863(16) 0.0204(11) 0.0371(12) 0.0204(10)
C8 0.0680(13) 0.0434(10) 0.0698(13) 0.0136(10) 0.0343(11) 0.0237(9)
C9 0.0447(10) 0.0394(9) 0.0517(10) 0.0137(8) 0.0197(8) 0.0176(8)
C10 0.0476(10) 0.0410(9) 0.0444(10) 0.0100(8) 0.0222(8) 0.0189(8)
C11 0.0480(10) 0.0432(10) 0.0444(10) 0.0079(8) 0.0216(8) 0.0205(8)
C12 0.0496(11) 0.0627(12) 0.0482(11) 0.0142(9) 0.0202(9) 0.0183(9)
C13 0.0654(13) 0.0759(14) 0.0519(12) 0.0241(10) 0.0261(10) 0.0273(11)
C14 0.0617(13) 0.0736(14) 0.0498(12) 0.0153(10) 0.0170(10) 0.0332(11)
C15 0.0462(11) 0.0726(14) 0.0619(13) 0.0108(11) 0.0162(10) 0.0229(10)
C16 0.0505(11) 0.0593(12) 0.0578(12) 0.0144(9) 0.0259(10) 0.0220(9)
C17 0.0842(18) 0.136(2) 0.0684(16) 0.0368(16) 0.0180(14) 0.0528(17)
C18 0.0487(10) 0.0437(9) 0.0445(10) 0.0131(8) 0.0225(8) 0.0209(8)
C19 0.0527(11) 0.0416(10) 0.0516(11) 0.0121(8) 0.0199(9) 0.0183(8)
C20 0.0476(11) 0.0489(11) 0.0652(12) 0.0192(10) 0.0169(9) 0.0175(9)
C21 0.0554(12) 0.0675(13) 0.0712(13) 0.0308(11) 0.0339(11) 0.0327(10)
C22 0.0691(14) 0.0772(14) 0.0584(13) 0.0111(11) 0.0297(11) 0.0409(12)
C23 0.0538(11) 0.0668(13) 0.0493(11) 0.0026(10) 0.0185(9) 0.0278(10)
C24 0.0696(16) 0.115(2) 0.109(2) 0.0420(17) 0.0467(15) 0.0548(15)
C25 0.209(8) 0.140(6) 0.306(11) -0.026(7) 0.125(9) 0.076(6)
C26 0.27(3) 0.137(10) 0.242(18) 0.081(11) 0.18(2) 0.083(12)
C27 0.207(8) 0.134(7) 0.196(7) 0.042(5) 0.101(10) 0.103(7)
C28 0.125(9) 0.098(9) 0.247(19) -0.009(10) 0.081(18) 0.060(8)
C29 0.190(12) 0.121(7) 0.141(8) 0.038(6) 0.068(8) 0.100(9)

loop_
_atom_type_symbol
_atom_type_description
_atom_type_scat_dispersion_real
_atom_type_scat_dispersion_imag
_atom_type_scat_source
C C 0.0033 0.0016 'International Tables Vol C Tables 4.2.6.8 and 6.1.1.4'
H H 0.0000 0.0000 'International Tables Vol C Tables 4.2.6.8 and 6.1.1.4'

loop_
_geom_angle_atom_site_label_1
_geom_angle_atom_site_label_2
_geom_angle_atom_site_label_3
_geom_angle
_geom_angle_site_symmetry_1
_geom_angle_site_symmetry_3
C2 C1 C3 118.46(15) . 2
C2 C1 H1A 120.8 . .
C3 C1 H1A 120.8 2 .
C1 C2 C3 120.39(15) . .
C1 C2 C10 128.63(15) . .
C3 C2 C10 110.97(14) . .
C1 C3 C2 121.15(15) 2 .
C1 C3 C4 130.33(15) 2 .
C2 C3 C4 108.51(14) . .
C5 C4 C9 120.68(16) . .
C5 C4 C3 130.54(16) . .
C9 C4 C3 108.78(14) . .
C6 C5 C4 118.84(18) . .
C6 C5 H5A 120.6 . .
C4 C5 H5A 120.6 . .
C7 C6 C5 120.51(19) . .
C7 C6 H6A 119.7 . .
C5 C6 H6A 119.7 . .
C6 C7 C8 121.10(18) . .
C6 C7 H7A 119.5 . .
C8 C7 H7A 119.5 . .
C7 C8 C9 118.99(19) . .
C7 C8 H8A 120.5 . .
C9 C8 H8A 120.5 . .
C8 C9 C4 119.86(17) . .
C8 C9 C10 129.04(17) . .
C4 C9 C10 111.05(14) . .
C9 C10 C2 100.55(13) . .
C9 C10 C11 114.60(14) . .
C2 C10 C11 108.06(13) . .
C9 C10 C18 107.97(13) . .
C2 C10 C18 113.33(14) . .
C11 C10 C18 111.92(14) . .
C16 C11 C12 117.45(17) . .
C16 C11 C10 121.99(16) . .
C12 C11 C10 120.33(15) . .
C13 C12 C11 120.96(18) . .
C13 C12 H12A 119.5 . .
C11 C12 H12A 119.5 . .
C14 C13 C12 121.9(2) . .
C14 C13 H13A 119.1 . .
C12 C13 H13A 119.1 . .
C15 C14 C13 117.00(18) . .
C15 C14 C17 121.7(2) . .
C13 C14 C17 121.3(2) . .
C14 C15 C16 121.84(19) . .
C14 C15 H15A 119.1 . .
C16 C15 H15A 119.1 . .
C11 C16 C15 120.86(19) . .
C11 C16 H16A 119.6 . .
C15 C16 H16A 119.6 . .
C14 C17 H17A 109.5 . .
C14 C17 H17B 109.5 . .
H17A C17 H17B 109.5 . .
C14 C17 H17C 109.5 . .
H17A C17 H17C 109.5 . .
H17B C17 H17C 109.5 . .
C19 C18 C23 117.31(17) . .
C19 C18 C10 122.73(16) . .
C23 C18 C10 119.81(15) . .
C18 C19 C20 120.80(17) . .
C18 C19 H19A 119.6 . .
C20 C19 H19A 119.6 . .
C21 C20 C19 121.72(18) . .
C21 C20 H20A 119.1 . .
C19 C20 H20A 119.1 . .
C20 C21 C22 117.41(18) . .
C20 C21 C24 121.2(2) . .
C22 C21 C24 121.4(2) . .
C23 C22 C21 121.05(19) . .
C23 C22 H22A 119.5 . .
C21 C22 H22A 119.5 . .
C22 C23 C18 121.71(18) . .
C22 C23 H23A 119.1 . .
C18 C23 H23A 119.1 . .
C21 C24 H24A 109.5 . .
C21 C24 H24B 109.5 . .
H24A C24 H24B 109.5 . .
C21 C24 H24C 109.5 . .
H24A C24 H24C 109.5 . .
H24B C24 H24C 109.5 . .
C28 C25 C29 65.9(17) 2_656 .
C28 C25 C26 52.2(18) 2_656 .
C29 C25 C26 118.0(13) . .
C28 C25 H25A 170.3 2_656 .
C29 C25 H25A 123.3 . .
C26 C25 H25A 118.7 . .
C28 C26 C27 59.0(14) 2_656 .
C28 C26 C25 56.2(17) 2_656 .
C27 C26 C25 115.1(17) . .
C28 C26 H26A 178.1 2_656 .
C27 C26 H26A 121.8 . .
C25 C26 H26A 123.0 . .
C28 C27 C26 58(2) 2_656 .
C28 C27 C29 136(2) 2_656 2_656
C26 C27 C29 166.7(13) . 2_656
C28 C27 C28 71.5(13) 2_656 .
C26 C27 C28 129(2) . .
C29 C27 C28 64.3(17) 2_656 .
C28 C27 H27A 171.9 2_656 .
C26 C27 H27A 115.4 . .
C29 C27 H27A 51.3 2_656 .
C28 C27 H27A 115.6 . .
C26 C28 C27 63(3) 2_656 2_656
C26 C28 C25 71.6(14) 2_656 2_656
C27 C28 C25 135(3) 2_656 2_656
C26 C28 C27 171(3) 2_656 .
C27 C28 C27 108.5(13) 2_656 .
C25 C28 C27 116(3) 2_656 .
C26 C28 C29 133(2) 2_656 2_656
C27 C28 C29 162(2) 2_656 2_656
C25 C28 C29 61.8(13) 2_656 2_656
C27 C28 C29 54.5(19) . 2_656
C26 C28 C28 123(4) 2_656 2_656
C27 C28 C28 60.2(15) 2_656 2_656
C25 C28 C28 164(4) 2_656 2_656
C27 C28 C28 48.3(14) . 2_656
C29 C28 C28 103(3) 2_656 2_656
C27 C29 C25 113.5(11) 2_656 .
C27 C29 C28 61.2(9) 2_656 2_656
C25 C29 C28 52.3(9) . 2_656
C27 C29 H29B 124.3 2_656 .
C25 C29 H29B 122.2 . .
C28 C29 H29B 174.5 2_656 .

loop_
_geom_bond_atom_site_label_1
_geom_bond_atom_site_label_2
_geom_bond_distance
_geom_bond_site_symmetry_2
C1 C2 1.384(2) .
C1 C3 1.387(2) 2
C1 H1A 0.9300 .
C2 C3 1.399(2) .
C2 C10 1.536(2) .
C3 C1 1.387(2) 2
C3 C4 1.470(2) .
C4 C5 1.384(2) .
C4 C9 1.392(2) .
C5 C6 1.384(3) .
C5 H5A 0.9300 .
C6 C7 1.373(3) .
C6 H6A 0.9300 .
C7 C8 1.381(3) .
C7 H7A 0.9300 .
C8 C9 1.387(2) .
C8 H8A 0.9300 .
C9 C10 1.536(2) .
C10 C11 1.536(2) .
C10 C18 1.540(2) .
C11 C16 1.383(2) .
C11 C12 1.389(3) .
C12 C13 1.380(3) .
C12 H12A 0.9300 .
C13 C14 1.380(3) .
C13 H13A 0.9300 .
C14 C15 1.378(3) .
C14 C17 1.508(3) .
C15 C16 1.387(3) .
C15 H15A 0.9300 .
C16 H16A 0.9300 .
C17 H17A 0.9600 .
C17 H17B 0.9600 .
C17 H17C 0.9600 .
C18 C19 1.377(2) .
C18 C23 1.387(2) .
C19 C20 1.391(3) .
C19 H19A 0.9300 .
C20 C21 1.377(3) .
C20 H20A 0.9300 .
C21 C22 1.380(3) .
C21 C24 1.512(3) .
C22 C23 1.379(3) .
C22 H22A 0.9300 .
C23 H23A 0.9300 .
C24 H24A 0.9600 .
C24 H24B 0.9600 .
C24 H24C 0.9600 .
C25 C28 1.306(17) 2_656
C25 C29 1.453(16) .
C25 C26 1.49(2) .
C25 H25A 0.9600 .
C26 C28 1.24(4) 2_656
C26 C27 1.32(2) .
C26 H26A 0.9599 .
C27 C28 1.26(2) 2_656
C27 C29 1.36(2) 2_656
C27 C28 1.46(2) .
C27 H27A 0.9601 .
C28 C26 1.24(4) 2_656
C28 C27 1.26(2) 2_656
C28 C25 1.306(17) 2_656
C28 C29 1.51(4) 2_656
C28 C28 1.60(3) 2_656
C29 C27 1.36(2) 2_656
C29 C28 1.51(4) 2_656
C29 H29B 0.9599 .
